data_4302855
loop_
_publ_author_name
'Kazuhiko Matsumoto'
'Rika Hagiwara'

_publ_contact_author_address
;   Graduate School of Energy Science
     Kyoto University
     Sakyo-ku
     Kyoto 606-8501
     Japan
;
_publ_contact_author_email k.matsumoto@ky7.ecs.kyoto-u.ac.jp
_publ_contact_author_fax 075-753-5906
_publ_contact_author_name 'Kazuhiko Matsumoto'
_publ_contact_author_phone 075-753-4817
_publ_section_title
;
A New Series of Ionic Liquids Based on the Difluorophosphate Anion
;
_journal_name_full 'Inorganic Chemistry'
_journal_page_first 7350
_journal_page_last 7358
_journal_paper_doi 10.1021/ic9008009
_journal_volume 48
_journal_year 2009
_chemical_formula_moiety
;
C10 H22 N, F2 O2 P
;
_chemical_formula_sum 'C10 H22 F2 N O2 P'
_chemical_formula_weight 257.26
_chemical_name_systematic
;
N-butyl-N-Methylpiperidinium difluorophosphate
;
_space_group_IT_number 14
_symmetry_cell_setting monoclinic
_symmetry_space_group_name_Hall '-P 2ybc'
_symmetry_space_group_name_H-M 'P 1 21/c 1'
_atom_sites_solution_hydrogens geom
_atom_sites_solution_primary direct
_atom_sites_solution_secondary difmap
_audit_creation_method SHELXL-97
_cell_angle_alpha 90.00
_cell_angle_beta 92.977(4)
_cell_angle_gamma 90.00
_cell_formula_units_Z 8
_cell_length_a 9.7810(4)
_cell_length_b 17.1110(5)
_cell_length_c 15.6039(7)
_cell_measurement_reflns_used 5352
_cell_measurement_temperature 100
_cell_measurement_theta_max 27.00
_cell_measurement_theta_min 3.17
_cell_volume 2607.99(18)
_computing_cell_refinement 'RAPID AUTO 2.40 (Rigaku 2006)'
_computing_data_collection 'Rigaku R-AXIS Rapid-II'
_computing_data_reduction 'RAPID AUTO 2.40 (Rigaku 2006)'
_computing_structure_refinement 'SHELXL-97 (Sheldrick, 1997)'
_computing_structure_solution 'SIR92 (Altmare et al., 1994)'
_diffrn_ambient_temperature 100
_diffrn_measured_fraction_theta_full 0.940
_diffrn_measured_fraction_theta_max 0.940
_diffrn_measurement_device_type 'Rigaku R-AXIS RapidII'
_diffrn_measurement_method 'imaging plate'
_diffrn_radiation_monochromator graphite
_diffrn_radiation_source 'fine-focus sealed tube'
_diffrn_radiation_type MoK\a
_diffrn_radiation_wavelength 0.71073
_diffrn_reflns_av_R_equivalents 0.0358
_diffrn_reflns_av_sigmaI/netI 0.0411
_diffrn_reflns_limit_h_max 12
_diffrn_reflns_limit_h_min -12
_diffrn_reflns_limit_k_max 21
_diffrn_reflns_limit_k_min -20
_diffrn_reflns_limit_l_max 19
_diffrn_reflns_limit_l_min -19
_diffrn_reflns_number 15849
_diffrn_reflns_theta_full 27.00
_diffrn_reflns_theta_max 27.00
_diffrn_reflns_theta_min 3.17
_exptl_absorpt_coefficient_mu 0.223
_exptl_absorpt_correction_T_max 1.000
_exptl_absorpt_correction_T_min 0.967
_exptl_absorpt_correction_type multi-scan
_exptl_absorpt_process_details 'RAPID AUTO 2.40 (Rigaku 2006)'
_exptl_crystal_colour colorless
_exptl_crystal_density_diffrn 1.310
_exptl_crystal_density_method 'not measured'
_exptl_crystal_description block
_exptl_crystal_F_000 1104
_exptl_crystal_size_max 0.75
_exptl_crystal_size_mid 0.60
_exptl_crystal_size_min 0.50
_refine_diff_density_max 0.486
_refine_diff_density_min -0.408
_refine_diff_density_rms 0.100
_refine_ls_extinction_coef none
_refine_ls_extinction_method none
_refine_ls_goodness_of_fit_ref 1.100
_refine_ls_hydrogen_treatment constr
_refine_ls_matrix_type full
_refine_ls_number_parameters 395
_refine_ls_number_reflns 5352
_refine_ls_number_restraints 0
_refine_ls_restrained_S_all 1.100
_refine_ls_R_factor_all 0.0594
_refine_ls_R_factor_gt 0.0427
_refine_ls_shift/su_max 0.021
_refine_ls_shift/su_mean 0.001
_refine_ls_structure_factor_coef Fsqd
_refine_ls_weighting_details 'calc w=1/[\s^2^(Fo^2^)+(0.0947P)^2^+1.2708P] where P=(Fo^2^+2Fc^2^)/3'
_refine_ls_weighting_scheme calc
_refine_ls_wR_factor_gt 0.1302
_refine_ls_wR_factor_ref 0.1648
_reflns_number_gt 4211
_reflns_number_total 5352
_reflns_threshold_expression >2sigma(I)
_cod_data_source_file ic9008009_si_002.cif
_cod_data_source_block shelxl
_cod_database_code 4302855

loop_
_symmetry_equiv_pos_as_xyz
'x, y, z'
'-x, y+1/2, -z+1/2'
'-x, -y, -z'
'x, -y-1/2, z-1/2'

loop_
_atom_site_label
_atom_site_type_symbol
_atom_site_fract_x
_atom_site_fract_y
_atom_site_fract_z
_atom_site_U_iso_or_equiv
_atom_site_adp_type
_atom_site_occupancy
_atom_site_symmetry_multiplicity
_atom_site_calc_flag
_atom_site_refinement_flags
_atom_site_disorder_assembly
_atom_site_disorder_group
P1 P 0.39188(6) 0.39103(3) 0.36337(4) 0.02280(17) Uani 1 1 d . . .
P2 P 0.91693(6) 0.12128(3) 0.19778(4) 0.02252(17) Uani 1 1 d . . .
F11 F 0.26599(15) 0.38439(8) 0.29817(9) 0.0320(3) Uani 1 1 d . . .
F12 F 0.32548(18) 0.44955(9) 0.42600(10) 0.0393(4) Uani 1 1 d . . .
F22 F 1.03155(19) 0.12886(10) 0.27019(11) 0.0458(5) Uani 1 1 d . . .
O12 O 0.4111(2) 0.31599(10) 0.40751(12) 0.0360(4) Uani 1 1 d . . .
F21 F 0.8407(2) 0.05262(11) 0.23877(15) 0.0608(6) Uani 1 1 d . . .
O21 O 0.8296(2) 0.19051(11) 0.19822(13) 0.0410(5) Uani 1 1 d . . .
O11 O 0.50244(19) 0.43093(10) 0.32130(12) 0.0336(4) Uani 1 1 d . . .
O22 O 0.9805(3) 0.09246(13) 0.12204(12) 0.0486(6) Uani 1 1 d . . .
N11 N 0.8529(2) 0.37117(10) 0.39955(12) 0.0204(4) Uani 1 1 d . . .
C12 C 1.0046(2) 0.35907(13) 0.42017(14) 0.0226(5) Uani 1 1 d . . .
H11A H 1.0249 0.3697 0.4806 0.027 Uiso 1 1 calc R . .
H11B H 1.0562 0.3959 0.3873 0.027 Uiso 1 1 calc R . .
C13 C 1.0498(3) 0.27632(13) 0.39988(15) 0.0265(5) Uani 1 1 d . . .
H01A H 1.1468 0.2706 0.4150 0.032 Uiso 1 1 calc R . .
H01B H 1.0355 0.2667 0.3388 0.032 Uiso 1 1 calc R . .
C19 C 0.8353(3) 0.40727(14) 0.15370(15) 0.0296(5) Uani 1 1 d . . .
H01C H 0.8452 0.3530 0.1370 0.036 Uiso 1 1 calc R . .
H01D H 0.7385 0.4198 0.1500 0.036 Uiso 1 1 calc R . .
C17 C 0.8146(2) 0.36363(12) 0.30417(13) 0.0209(4) Uani 1 1 d . . .
H01E H 0.8307 0.3101 0.2870 0.025 Uiso 1 1 calc R . .
H01F H 0.7172 0.3736 0.2953 0.025 Uiso 1 1 calc R . .
C14 C 0.9691(3) 0.21655(14) 0.44963(16) 0.0301(5) Uani 1 1 d . . .
H01G H 0.9911 0.2225 0.5106 0.036 Uiso 1 1 calc R . .
H01H H 0.9949 0.1642 0.4330 0.036 Uiso 1 1 calc R . .
C18 C 0.8902(3) 0.41722(14) 0.24599(14) 0.0267(5) Uani 1 1 d . . .
H01I H 0.9872 0.4051 0.2502 0.032 Uiso 1 1 calc R . .
H01J H 0.8787 0.4710 0.2638 0.032 Uiso 1 1 calc R . .
C21 C 0.8152(3) 0.45095(13) 0.43071(15) 0.0266(5) Uani 1 1 d . . .
H01K H 0.7199 0.4605 0.4167 0.040 Uiso 1 1 calc R . .
H01L H 0.8694 0.4896 0.4036 0.040 Uiso 1 1 calc R . .
H01M H 0.8321 0.4537 0.4918 0.040 Uiso 1 1 calc R . .
C20 C 0.9088(3) 0.45879(16) 0.09162(16) 0.0385(6) Uani 1 1 d . . .
H01N H 0.8977 0.5126 0.1071 0.058 Uiso 1 1 calc R . .
H01O H 0.8708 0.4504 0.0344 0.058 Uiso 1 1 calc R . .
H01P H 1.0045 0.4459 0.0941 0.058 Uiso 1 1 calc R . .
C16 C 0.7739(2) 0.31181(13) 0.44863(14) 0.0247(5) Uani 1 1 d . . .
H02A H 0.6771 0.3179 0.4335 0.030 Uiso 1 1 calc R . .
H02B H 0.7878 0.3223 0.5095 0.030 Uiso 1 1 calc R . .
C24A C 0.2964(7) 0.3208(5) 0.1032(5) 0.0252(13) Uani 0.702(5) 1 d P A 1
H24A H 0.2822 0.3159 0.0414 0.030 Uiso 0.702(5) 1 calc PR A 1
H24B H 0.2532 0.3688 0.1208 0.030 Uiso 0.702(5) 1 calc PR A 1
N21A N 0.4531(3) 0.1764(2) 0.1474(3) 0.0194(7) Uani 0.702(5) 1 d P A 1
C15 C 0.8152(3) 0.22794(13) 0.43145(15) 0.0268(5) Uani 1 1 d . . .
H02C H 0.7914 0.2149 0.3720 0.032 Uiso 1 1 calc R . .
H02D H 0.7653 0.1930 0.4676 0.032 Uiso 1 1 calc R . .
C27A C 0.4812(5) 0.1760(3) 0.2434(4) 0.0241(10) Uani 0.702(5) 1 d P A 1
H27A H 0.4607 0.2274 0.2656 0.029 Uiso 0.702(5) 1 calc PR A 1
H27B H 0.5780 0.1663 0.2555 0.029 Uiso 0.702(5) 1 calc PR A 1
C23A C 0.4508(4) 0.3235(2) 0.1278(3) 0.0267(8) Uani 0.702(5) 1 d P A 1
H23A H 0.4927 0.3656 0.0969 0.032 Uiso 0.702(5) 1 calc PR A 1
H23B H 0.4642 0.3342 0.1888 0.032 Uiso 0.702(5) 1 calc PR A 1
C31A C 0.5162(8) 0.1045(4) 0.1112(5) 0.0286(14) Uani 0.702(5) 1 d P A 1
H31A H 0.4687 0.0590 0.1300 0.043 Uiso 0.702(5) 1 calc PR A 1
H31B H 0.6108 0.1014 0.1307 0.043 Uiso 0.702(5) 1 calc PR A 1
H31C H 0.5096 0.1069 0.0497 0.043 Uiso 0.702(5) 1 calc PR A 1
C28A C 0.3996(6) 0.1155(3) 0.2909(4) 0.0335(12) Uani 0.702(5) 1 d P A 1
H28A H 0.4028 0.0658 0.2610 0.040 Uiso 0.702(5) 1 calc PR A 1
H28B H 0.3047 0.1318 0.2911 0.040 Uiso 0.702(5) 1 calc PR A 1
C29A C 0.4565(6) 0.1049(3) 0.3836(3) 0.0389(11) Uani 0.702(5) 1 d P A 1
H29A H 0.4785 0.1558 0.4080 0.047 Uiso 0.702(5) 1 calc PR A 1
H29B H 0.3865 0.0815 0.4172 0.047 Uiso 0.702(5) 1 calc PR A 1
C26A C 0.3024(3) 0.17569(19) 0.1209(2) 0.0246(8) Uani 0.702(5) 1 d P A 1
H26A H 0.2593 0.1312 0.1471 0.030 Uiso 0.702(5) 1 calc PR A 1
H26B H 0.2913 0.1699 0.0591 0.030 Uiso 0.702(5) 1 calc PR A 1
C22A C 0.5205(3) 0.24655(18) 0.1071(2) 0.0232(8) Uani 0.702(5) 1 d P A 1
H22A H 0.5179 0.2397 0.0454 0.028 Uiso 0.702(5) 1 calc PR A 1
H22B H 0.6157 0.2489 0.1276 0.028 Uiso 0.702(5) 1 calc PR A 1
C30A C 0.5843(8) 0.0536(4) 0.3897(4) 0.0498(17) Uani 0.702(5) 1 d P A 1
H30A H 0.5638 0.0036 0.3643 0.075 Uiso 0.702(5) 1 calc PR A 1
H30B H 0.6135 0.0467 0.4489 0.075 Uiso 0.702(5) 1 calc PR A 1
H30C H 0.6560 0.0783 0.3599 0.075 Uiso 0.702(5) 1 calc PR A 1
C25A C 0.2322(4) 0.2504(2) 0.1478(3) 0.0275(8) Uani 0.702(5) 1 d P A 1
H25A H 0.2427 0.2566 0.2095 0.033 Uiso 0.702(5) 1 calc PR A 1
H25B H 0.1351 0.2476 0.1318 0.033 Uiso 0.702(5) 1 calc PR A 1
N21B N 0.4531(8) 0.1859(5) 0.1897(9) 0.0212(18) Uani 0.298(5) 1 d P A 2
C22B C 0.5221(9) 0.2633(4) 0.1712(5) 0.026(2) Uani 0.298(5) 1 d P A 2
H22C H 0.5076 0.2991 0.2181 0.032 Uiso 0.298(5) 1 calc PR A 2
H22D H 0.6199 0.2547 0.1692 0.032 Uiso 0.298(5) 1 calc PR A 2
C27B C 0.4987(12) 0.1601(6) 0.2772(8) 0.025(2) Uani 0.298(5) 1 d P A 2
H27C H 0.4906 0.2039 0.3159 0.030 Uiso 0.298(5) 1 calc PR A 2
H27D H 0.5950 0.1466 0.2769 0.030 Uiso 0.298(5) 1 calc PR A 2
C23B C 0.4711(11) 0.3009(6) 0.0886(7) 0.035(2) Uani 0.298(5) 1 d P A 2
H23C H 0.5163 0.3508 0.0818 0.043 Uiso 0.298(5) 1 calc PR A 2
H23D H 0.4925 0.2678 0.0406 0.043 Uiso 0.298(5) 1 calc PR A 2
C25B C 0.2497(10) 0.2336(7) 0.1002(9) 0.043(3) Uani 0.298(5) 1 d P A 2
H25C H 0.1521 0.2436 0.1009 0.051 Uiso 0.298(5) 1 calc PR A 2
H25D H 0.2658 0.1987 0.0528 0.051 Uiso 0.298(5) 1 calc PR A 2
C26B C 0.3003(9) 0.1964(6) 0.1844(6) 0.036(2) Uani 0.298(5) 1 d P A 2
H26C H 0.2740 0.2290 0.2317 0.043 Uiso 0.298(5) 1 calc PR A 2
H26D H 0.2568 0.1459 0.1901 0.043 Uiso 0.298(5) 1 calc PR A 2
C31B C 0.503(2) 0.1270(9) 0.1250(10) 0.038(6) Uani 0.298(5) 1 d P A 2
H31D H 0.4583 0.1365 0.0699 0.057 Uiso 0.298(5) 1 calc PR A 2
H31E H 0.4828 0.0750 0.1436 0.057 Uiso 0.298(5) 1 calc PR A 2
H31F H 0.6004 0.1325 0.1209 0.057 Uiso 0.298(5) 1 calc PR A 2
C29B C 0.4842(15) 0.0680(10) 0.4005(8) 0.044(3) Uani 0.298(5) 1 d P A 2
H29C H 0.4226 0.0314 0.4263 0.053 Uiso 0.298(5) 1 calc PR A 2
H29D H 0.4906 0.1139 0.4369 0.053 Uiso 0.298(5) 1 calc PR A 2
C28B C 0.4229(16) 0.0916(9) 0.3129(9) 0.037(3) Uani 0.298(5) 1 d P A 2
H28C H 0.4271 0.0477 0.2738 0.044 Uiso 0.298(5) 1 calc PR A 2
H28D H 0.3275 0.1054 0.3176 0.044 Uiso 0.298(5) 1 calc PR A 2
C30B C 0.631(2) 0.0291(11) 0.3987(13) 0.068(6) Uani 0.298(5) 1 d P A 2
H30D H 0.6324 -0.0072 0.3519 0.102 Uiso 0.298(5) 1 calc PR A 2
H30E H 0.6513 0.0021 0.4518 0.102 Uiso 0.298(5) 1 calc PR A 2
H30F H 0.6985 0.0690 0.3914 0.102 Uiso 0.298(5) 1 calc PR A 2
C24B C 0.329(2) 0.3121(15) 0.0890(18) 0.051(6) Uani 0.298(5) 1 d P A 2
H24C H 0.2970 0.3365 0.0355 0.061 Uiso 0.298(5) 1 calc PR A 2
H24D H 0.3086 0.3473 0.1354 0.061 Uiso 0.298(5) 1 calc PR A 2

loop_
_atom_site_aniso_label
_atom_site_aniso_U_11
_atom_site_aniso_U_22
_atom_site_aniso_U_33
_atom_site_aniso_U_23
_atom_site_aniso_U_13
_atom_site_aniso_U_12
P1 0.0195(3) 0.0280(3) 0.0212(3) -0.0034(2) 0.0030(2) 0.0022(2)
P2 0.0218(3) 0.0251(3) 0.0207(3) -0.00151(19) 0.0013(2) 0.0023(2)
F11 0.0240(8) 0.0446(8) 0.0270(7) 0.0003(6) -0.0013(6) -0.0004(6)
F12 0.0420(10) 0.0422(8) 0.0346(8) -0.0139(6) 0.0113(7) 0.0058(7)
F22 0.0471(11) 0.0487(9) 0.0394(9) -0.0122(7) -0.0177(8) 0.0105(8)
O12 0.0385(11) 0.0358(10) 0.0337(10) 0.0066(7) 0.0002(8) 0.0030(8)
F21 0.0477(12) 0.0461(10) 0.0900(16) 0.0202(10) 0.0181(11) -0.0090(8)
O21 0.0398(12) 0.0347(10) 0.0481(12) -0.0073(8) -0.0030(9) 0.0136(8)
O11 0.0236(10) 0.0382(9) 0.0399(10) 0.0003(7) 0.0094(8) -0.0025(7)
O22 0.0660(16) 0.0573(12) 0.0232(9) -0.0012(8) 0.0087(9) 0.0259(11)
N11 0.0191(10) 0.0244(9) 0.0178(9) -0.0026(6) 0.0022(7) -0.0014(7)
C12 0.0168(11) 0.0306(11) 0.0204(10) -0.0015(8) 0.0010(8) -0.0005(8)
C13 0.0233(12) 0.0308(11) 0.0256(11) 0.0004(8) 0.0026(9) 0.0033(9)
C19 0.0352(15) 0.0321(12) 0.0213(11) 0.0002(9) 0.0004(10) -0.0062(10)
C17 0.0201(11) 0.0251(10) 0.0175(10) -0.0026(7) 0.0014(8) -0.0005(8)
C14 0.0344(14) 0.0290(11) 0.0270(12) 0.0043(9) 0.0021(10) 0.0012(10)
C18 0.0258(13) 0.0327(12) 0.0218(11) 0.0000(8) 0.0019(9) -0.0057(9)
C21 0.0305(13) 0.0261(11) 0.0235(11) -0.0059(8) 0.0048(9) 0.0020(9)
C20 0.0510(18) 0.0416(14) 0.0234(12) 0.0031(10) 0.0073(11) -0.0101(12)
C16 0.0212(12) 0.0327(12) 0.0206(10) -0.0004(8) 0.0066(9) -0.0045(9)
C24A 0.014(3) 0.029(2) 0.032(2) 0.0030(17) -0.002(2) 0.008(2)
N21A 0.0169(15) 0.021(2) 0.020(2) -0.0024(16) 0.0020(15) -0.0017(11)
C15 0.0290(13) 0.0277(11) 0.0240(11) 0.0036(8) 0.0034(9) -0.0059(9)
C27A 0.023(2) 0.029(2) 0.020(3) 0.001(2) -0.001(2) 0.0009(15)
C23A 0.030(2) 0.0256(18) 0.025(2) -0.0026(15) 0.0066(16) -0.0017(14)
C31A 0.032(2) 0.023(4) 0.031(3) -0.009(2) -0.0028(19) -0.003(2)
C28A 0.033(3) 0.041(3) 0.027(3) 0.0054(19) 0.000(2) -0.004(2)
C29A 0.045(3) 0.046(3) 0.025(2) 0.0072(19) 0.0028(19) 0.002(2)
C26A 0.0196(17) 0.0316(17) 0.0224(18) -0.0036(12) -0.0008(13) -0.0036(13)
C22A 0.0210(17) 0.0266(17) 0.0224(18) -0.0010(12) 0.0065(12) -0.0028(13)
C30A 0.065(6) 0.042(3) 0.040(3) 0.015(2) -0.020(3) -0.012(3)
C25A 0.0174(18) 0.0336(18) 0.032(2) -0.0018(15) 0.0038(16) 0.0054(13)
N21B 0.021(4) 0.028(4) 0.014(5) -0.005(4) -0.003(4) -0.002(3)
C22B 0.034(5) 0.024(4) 0.021(4) -0.005(3) -0.001(3) -0.009(3)
C27B 0.031(5) 0.028(6) 0.016(6) -0.004(4) 0.003(5) 0.006(4)
C23B 0.050(6) 0.031(5) 0.026(5) 0.004(4) -0.003(4) 0.001(4)
C25B 0.013(5) 0.063(7) 0.053(7) 0.014(6) 0.004(5) -0.001(4)
C26B 0.026(5) 0.046(5) 0.035(5) 0.008(4) -0.003(4) -0.007(4)
C31B 0.085(13) 0.018(10) 0.010(6) 0.004(6) -0.006(6) -0.022(9)
C29B 0.035(7) 0.062(8) 0.034(6) 0.007(6) -0.014(5) -0.008(6)
C28B 0.042(8) 0.045(8) 0.023(7) 0.006(5) 0.000(5) -0.007(6)
C30B 0.080(14) 0.059(11) 0.061(9) 0.031(8) -0.031(9) -0.014(9)
C24B 0.030(11) 0.046(9) 0.077(13) 0.017(7) 0.018(8) 0.018(7)

loop_
_atom_type_symbol
_atom_type_description
_atom_type_scat_dispersion_real
_atom_type_scat_dispersion_imag
_atom_type_scat_source
C C 0.0033 0.0016 'International Tables Vol C Tables 4.2.6.8 and 6.1.1.4'
H H 0.0000 0.0000 'International Tables Vol C Tables 4.2.6.8 and 6.1.1.4'
N N 0.0061 0.0033 'International Tables Vol C Tables 4.2.6.8 and 6.1.1.4'
O O 0.0106 0.0060 'International Tables Vol C Tables 4.2.6.8 and 6.1.1.4'
F F 0.0171 0.0103 'International Tables Vol C Tables 4.2.6.8 and 6.1.1.4'
P P 0.1023 0.0942 'International Tables Vol C Tables 4.2.6.8 and 6.1.1.4'

loop_
_geom_angle_atom_site_label_1
_geom_angle_atom_site_label_2
_geom_angle_atom_site_label_3
_geom_angle
_geom_angle_site_symmetry_1
_geom_angle_site_symmetry_3
_geom_angle_publ_flag
O11 P1 O12 122.72(12) . . ?
O11 P1 F11 108.55(10) . . ?
O12 P1 F11 108.68(10) . . ?
O11 P1 F12 108.80(10) . . ?
O12 P1 F12 108.34(11) . . ?
F11 P1 F12 96.60(9) . . ?
O22 P2 O21 123.73(12) . . ?
O22 P2 F21 108.36(13) . . ?
O21 P2 F21 108.61(12) . . ?
O22 P2 F22 107.27(12) . . ?
O21 P2 F22 109.20(10) . . ?
F21 P2 F22 96.18(12) . . ?
C21 N11 C16 107.85(18) . . ?
C21 N11 C12 108.04(17) . . ?
C16 N11 C12 108.76(17) . . ?
C21 N11 C17 109.98(16) . . ?
C16 N11 C17 109.44(16) . . ?
C12 N11 C17 112.64(17) . . ?
N11 C12 C13 112.00(18) . . ?
N11 C12 H11A 109.2 . . ?
C13 C12 H11A 109.2 . . ?
N11 C12 H11B 109.2 . . ?
C13 C12 H11B 109.2 . . ?
H11A C12 H11B 107.9 . . ?
C12 C13 C14 110.7(2) . . ?
C12 C13 H01A 109.5 . . ?
C14 C13 H01A 109.5 . . ?
C12 C13 H01B 109.5 . . ?
C14 C13 H01B 109.5 . . ?
H01A C13 H01B 108.1 . . ?
C20 C19 C18 112.6(2) . . ?
C20 C19 H01C 109.1 . . ?
C18 C19 H01C 109.1 . . ?
C20 C19 H01D 109.1 . . ?
C18 C19 H01D 109.1 . . ?
H01C C19 H01D 107.8 . . ?
C18 C17 N11 115.65(17) . . ?
C18 C17 H01E 108.4 . . ?
N11 C17 H01E 108.4 . . ?
C18 C17 H01F 108.4 . . ?
N11 C17 H01F 108.4 . . ?
H01E C17 H01F 107.4 . . ?
C13 C14 C15 110.47(19) . . ?
C13 C14 H01G 109.6 . . ?
C15 C14 H01G 109.6 . . ?
C13 C14 H01H 109.6 . . ?
C15 C14 H01H 109.6 . . ?
H01G C14 H01H 108.1 . . ?
C17 C18 C19 109.97(19) . . ?
C17 C18 H01I 109.7 . . ?
C19 C18 H01I 109.7 . . ?
C17 C18 H01J 109.7 . . ?
C19 C18 H01J 109.7 . . ?
H01I C18 H01J 108.2 . . ?
N11 C21 H01K 109.5 . . ?
N11 C21 H01L 109.5 . . ?
H01K C21 H01L 109.5 . . ?
N11 C21 H01M 109.5 . . ?
H01K C21 H01M 109.5 . . ?
H01L C21 H01M 109.5 . . ?
C19 C20 H01N 109.5 . . ?
C19 C20 H01O 109.5 . . ?
H01N C20 H01O 109.5 . . ?
C19 C20 H01P 109.5 . . ?
H01N C20 H01P 109.5 . . ?
H01O C20 H01P 109.5 . . ?
N11 C16 C15 113.50(19) . . ?
N11 C16 H02A 108.9 . . ?
C15 C16 H02A 108.9 . . ?
N11 C16 H02B 108.9 . . ?
C15 C16 H02B 108.9 . . ?
H02A C16 H02B 107.7 . . ?
C23A C24A C25A 109.2(5) . . ?
C23A C24A H24A 109.8 . . ?
C25A C24A H24A 109.8 . . ?
C23A C24A H24B 109.8 . . ?
C25A C24A H24B 109.8 . . ?
H24A C24A H24B 108.3 . . ?
C31A N21A C27A 108.2(4) . . ?
C31A N21A C26A 107.8(4) . . ?
C27A N21A C26A 113.4(3) . . ?
C31A N21A C22A 107.2(4) . . ?
C27A N21A C22A 110.7(4) . . ?
C26A N21A C22A 109.3(3) . . ?
C16 C15 C14 110.83(19) . . ?
C16 C15 H02C 109.5 . . ?
C14 C15 H02C 109.5 . . ?
C16 C15 H02D 109.5 . . ?
C14 C15 H02D 109.5 . . ?
H02C C15 H02D 108.1 . . ?
N21A C27A C28A 114.4(4) . . ?
N21A C27A H27A 108.7 . . ?
C28A C27A H27A 108.7 . . ?
N21A C27A H27B 108.7 . . ?
C28A C27A H27B 108.7 . . ?
H27A C27A H27B 107.6 . . ?
C22A C23A C24A 111.4(4) . . ?
C22A C23A H23A 109.4 . . ?
C24A C23A H23A 109.4 . . ?
C22A C23A H23B 109.4 . . ?
C24A C23A H23B 109.4 . . ?
H23A C23A H23B 108.0 . . ?
C27A C28A C29A 111.5(5) . . ?
C27A C28A H28A 109.3 . . ?
C29A C28A H28A 109.3 . . ?
C27A C28A H28B 109.3 . . ?
C29A C28A H28B 109.3 . . ?
H28A C28A H28B 108.0 . . ?
C30A C29A C28A 112.5(5) . . ?
C30A C29A H29A 109.1 . . ?
C28A C29A H29A 109.1 . . ?
C30A C29A H29B 109.1 . . ?
C28A C29A H29B 109.1 . . ?
H29A C29A H29B 107.8 . . ?
N21A C26A C25A 111.5(3) . . ?
N21A C26A H26A 109.3 . . ?
C25A C26A H26A 109.3 . . ?
N21A C26A H26B 109.3 . . ?
C25A C26A H26B 109.3 . . ?
H26A C26A H26B 108.0 . . ?
N21A C22A C23A 112.7(3) . . ?
N21A C22A H22A 109.0 . . ?
C23A C22A H22A 109.0 . . ?
N21A C22A H22B 109.0 . . ?
C23A C22A H22B 109.0 . . ?
H22A C22A H22B 107.8 . . ?
C26A C25A C24A 109.4(4) . . ?
C26A C25A H25A 109.8 . . ?
C24A C25A H25A 109.8 . . ?
C26A C25A H25B 109.8 . . ?
C24A C25A H25B 109.8 . . ?
H25A C25A H25B 108.2 . . ?
C27B N21B C26B 109.8(9) . . ?
C27B N21B C22B 108.7(8) . . ?
C26B N21B C22B 109.6(7) . . ?
C27B N21B C31B 108.7(10) . . ?
C26B N21B C31B 113.3(11) . . ?
C22B N21B C31B 106.7(10) . . ?
C23B C22B N21B 113.9(8) . . ?
C23B C22B H22C 108.8 . . ?
N21B C22B H22C 108.8 . . ?
C23B C22B H22D 108.8 . . ?
N21B C22B H22D 108.8 . . ?
H22C C22B H22D 107.7 . . ?
N21B C27B C28B 116.2(10) . . ?
N21B C27B H27C 108.2 . . ?
C28B C27B H27C 108.2 . . ?
N21B C27B H27D 108.2 . . ?
C28B C27B H27D 108.2 . . ?
H27C C27B H27D 107.4 . . ?
C24B C23B C22B 109.9(14) . . ?
C24B C23B H23C 109.7 . . ?
C22B C23B H23C 109.7 . . ?
C24B C23B H23D 109.7 . . ?
C22B C23B H23D 109.7 . . ?
H23C C23B H23D 108.2 . . ?
C26B C25B C24B 108.4(13) . . ?
C26B C25B H25C 110.0 . . ?
C24B C25B H25C 110.0 . . ?
C26B C25B H25D 110.0 . . ?
C24B C25B H25D 110.0 . . ?
H25C C25B H25D 108.4 . . ?
N21B C26B C25B 112.1(9) . . ?
N21B C26B H26C 109.2 . . ?
C25B C26B H26C 109.2 . . ?
N21B C26B H26D 109.2 . . ?
C25B C26B H26D 109.2 . . ?
H26C C26B H26D 107.9 . . ?
N21B C31B H31D 109.5 . . ?
N21B C31B H31E 109.5 . . ?
H31D C31B H31E 109.5 . . ?
N21B C31B H31F 109.5 . . ?
H31D C31B H31F 109.5 . . ?
H31E C31B H31F 109.5 . . ?
C28B C29B C30B 114.3(13) . . ?
C28B C29B H29C 108.7 . . ?
C30B C29B H29C 108.7 . . ?
C28B C29B H29D 108.7 . . ?
C30B C29B H29D 108.7 . . ?
H29C C29B H29D 107.6 . . ?
C27B C28B C29B 111.1(11) . . ?
C27B C28B H28C 109.4 . . ?
C29B C28B H28C 109.4 . . ?
C27B C28B H28D 109.4 . . ?
C29B C28B H28D 109.4 . . ?
H28C C28B H28D 108.0 . . ?
C29B C30B H30D 109.5 . . ?
C29B C30B H30E 109.5 . . ?
H30D C30B H30E 109.5 . . ?
C29B C30B H30F 109.5 . . ?
H30D C30B H30F 109.5 . . ?
H30E C30B H30F 109.5 . . ?
C23B C24B C25B 112.3(16) . . ?
C23B C24B H24C 109.2 . . ?
C25B C24B H24C 109.2 . . ?
C23B C24B H24D 109.1 . . ?
C25B C24B H24D 109.1 . . ?
H24C C24B H24D 107.9 . . ?

loop_
_geom_bond_atom_site_label_1
_geom_bond_atom_site_label_2
_geom_bond_distance
_geom_bond_site_symmetry_2
_geom_bond_publ_flag
P1 O11 1.4629(19) . ?
P1 O12 1.4647(18) . ?
P1 F11 1.5600(15) . ?
P1 F12 1.5637(15) . ?
P2 O22 1.450(2) . ?
P2 O21 1.4610(18) . ?
P2 F21 1.5474(18) . ?
P2 F22 1.5552(15) . ?
N11 C21 1.502(3) . ?
N11 C16 1.509(3) . ?
N11 C12 1.516(3) . ?
N11 C17 1.521(3) . ?
C12 C13 1.522(3) . ?
C12 H11A 0.9700 . ?
C12 H11B 0.9700 . ?
C13 C14 1.528(3) . ?
C13 H01A 0.9700 . ?
C13 H01B 0.9700 . ?
C19 C20 1.518(3) . ?
C19 C18 1.520(3) . ?
C19 H01C 0.9700 . ?
C19 H01D 0.9700 . ?
C17 C18 1.511(3) . ?
C17 H01E 0.9700 . ?
C17 H01F 0.9700 . ?
C14 C15 1.530(3) . ?
C14 H01G 0.9700 . ?
C14 H01H 0.9700 . ?
C18 H01I 0.9700 . ?
C18 H01J 0.9700 . ?
C21 H01K 0.9600 . ?
C21 H01L 0.9600 . ?
C21 H01M 0.9600 . ?
C20 H01N 0.9600 . ?
C20 H01O 0.9600 . ?
C20 H01P 0.9600 . ?
C16 C15 1.519(3) . ?
C16 H02A 0.9700 . ?
C16 H02B 0.9700 . ?
C24A C23A 1.540(8) . ?
C24A C25A 1.541(10) . ?
C24A H24A 0.9700 . ?
C24A H24B 0.9700 . ?
N21A C31A 1.500(6) . ?
N21A C27A 1.508(6) . ?
N21A C26A 1.510(5) . ?
N21A C22A 1.521(4) . ?
C15 H02C 0.9700 . ?
C15 H02D 0.9700 . ?
C27A C28A 1.523(7) . ?
C27A H27A 0.9700 . ?
C27A H27B 0.9700 . ?
C23A C22A 1.525(5) . ?
C23A H23A 0.9700 . ?
C23A H23B 0.9700 . ?
C31A H31A 0.9600 . ?
C31A H31B 0.9600 . ?
C31A H31C 0.9600 . ?
C28A C29A 1.533(6) . ?
C28A H28A 0.9700 . ?
C28A H28B 0.9700 . ?
C29A C30A 1.526(8) . ?
C29A H29A 0.9700 . ?
C29A H29B 0.9700 . ?
C26A C25A 1.520(5) . ?
C26A H26A 0.9700 . ?
C26A H26B 0.9700 . ?
C22A H22A 0.9700 . ?
C22A H22B 0.9700 . ?
C30A H30A 0.9600 . ?
C30A H30B 0.9600 . ?
C30A H30C 0.9600 . ?
C25A H25A 0.9700 . ?
C25A H25B 0.9700 . ?
N21B C27B 1.481(13) . ?
N21B C26B 1.503(12) . ?
N21B C22B 1.521(10) . ?
N21B C31B 1.526(16) . ?
C22B C23B 1.502(12) . ?
C22B H22C 0.9700 . ?
C22B H22D 0.9700 . ?
C27B C28B 1.508(16) . ?
C27B H27C 0.9700 . ?
C27B H27D 0.9700 . ?
C23B C24B 1.41(2) . ?
C23B H23C 0.9700 . ?
C23B H23D 0.9700 . ?
C25B C26B 1.520(14) . ?
C25B C24B 1.56(3) . ?
C25B H25C 0.9700 . ?
C25B H25D 0.9700 . ?
C26B H26C 0.9700 . ?
C26B H26D 0.9700 . ?
C31B H31D 0.9600 . ?
C31B H31E 0.9600 . ?
C31B H31F 0.9600 . ?
C29B C28B 1.520(16) . ?
C29B C30B 1.58(2) . ?
C29B H29C 0.9700 . ?
C29B H29D 0.9700 . ?
C28B H28C 0.9700 . ?
C28B H28D 0.9700 . ?
C30B H30D 0.9600 . ?
C30B H30E 0.9600 . ?
C30B H30F 0.9600 . ?
C24B H24C 0.9700 . ?
C24B H24D 0.9700 . ?

loop_
_geom_torsion_atom_site_label_1
_geom_torsion_atom_site_label_2
_geom_torsion_atom_site_label_3
_geom_torsion_atom_site_label_4
_geom_torsion
_geom_torsion_site_symmetry_1
_geom_torsion_site_symmetry_2
_geom_torsion_site_symmetry_3
_geom_torsion_site_symmetry_4
_geom_torsion_publ_flag
C21 N11 C12 C13 173.73(18) . . . . ?
C16 N11 C12 C13 56.9(2) . . . . ?
C17 N11 C12 C13 -64.6(2) . . . . ?
N11 C12 C13 C14 -58.1(2) . . . . ?
C21 N11 C17 C18 64.2(3) . . . . ?
C16 N11 C17 C18 -177.49(19) . . . . ?
C12 N11 C17 C18 -56.4(2) . . . . ?
C12 C13 C14 C15 55.4(3) . . . . ?
N11 C17 C18 C19 -176.3(2) . . . . ?
C20 C19 C18 C17 -179.1(2) . . . . ?
C21 N11 C16 C15 -172.90(18) . . . . ?
C12 N11 C16 C15 -56.0(2) . . . . ?
C17 N11 C16 C15 67.5(2) . . . . ?
N11 C16 C15 C14 55.4(2) . . . . ?
C13 C14 C15 C16 -53.7(3) . . . . ?
C31A N21A C27A C28A -72.0(5) . . . . ?
C26A N21A C27A C28A 47.5(5) . . . . ?
C22A N21A C27A C28A 170.8(4) . . . . ?
C25A C24A C23A C22A 55.2(5) . . . . ?
N21A C27A C28A C29A 166.6(4) . . . . ?
C27A C28A C29A C30A -78.8(6) . . . . ?
C31A N21A C26A C25A -174.7(5) . . . . ?
C27A N21A C26A C25A 65.6(4) . . . . ?
C22A N21A C26A C25A -58.5(4) . . . . ?
C31A N21A C22A C23A 171.2(4) . . . . ?
C27A N21A C22A C23A -70.9(4) . . . . ?
C26A N21A C22A C23A 54.7(4) . . . . ?
C24A C23A C22A N21A -54.3(5) . . . . ?
N21A C26A C25A C24A 61.5(5) . . . . ?
C23A C24A C25A C26A -58.4(5) . . . . ?
C27B N21B C22B C23B -172.8(9) . . . . ?
C26B N21B C22B C23B -52.9(12) . . . . ?
C31B N21B C22B C23B 70.1(12) . . . . ?
C26B N21B C27B C28B 50.0(13) . . . . ?
C22B N21B C27B C28B 169.8(10) . . . . ?
C31B N21B C27B C28B -74.4(13) . . . . ?
N21B C22B C23B C24B 57.0(16) . . . . ?
C27B N21B C26B C25B 172.0(9) . . . . ?
C22B N21B C26B C25B 52.8(13) . . . . ?
C31B N21B C26B C25B -66.3(13) . . . . ?
C24B C25B C26B N21B -54.8(13) . . . . ?
N21B C27B C28B C29B 176.9(11) . . . . ?
C30B C29B C28B C27B -69.9(16) . . . . ?
C22B C23B C24B C25B -59(2) . . . . ?
C26B C25B C24B C23B 59(2) . . . . ?
